data_7711058
loop_
_publ_author_name
'Kundu, Gargi'
'Dixit, Ruchi'
'Tothadi, Srinu'
'Vanka, Kumar'
'Sen, Sakya Singha'

_publ_section_title
;
 Versatile chemistry of six-membered NHC with boranes: bromination at sp3
 borane, activation of B--H bond of HBpin, and ring expansion of NHC
;
_journal_name_full 'Dalton Transactions'
_journal_paper_doi 10.1039/D2DT01707E
_journal_year 2022
_chemical_formula_moiety 'C36 H55 B N2'
_chemical_formula_sum 'C36 H55 B N2'
_chemical_formula_weight 526.63
_space_group_crystal_system orthorhombic
_space_group_IT_number 62
_space_group_name_Hall '-P 2ac 2n'
_space_group_name_H-M_alt 'P n m a'
_atom_sites_solution_hydrogens mixed
_audit_creation_date 2022-07-28
_audit_creation_method
;
Olex2 1.5-dev
(compiled 2022.07.25 svn.r36e0af09 for OlexSys, GUI svn.r6444)
;
_audit_update_record
;
2022-08-06 deposited with the CCDC.	2022-08-15 downloaded from the CCDC.
;
_cell_angle_alpha 90
_cell_angle_beta 90
_cell_angle_gamma 90
_cell_formula_units_Z 4
_cell_length_a 19.1631(19)
_cell_length_b 19.543(2)
_cell_length_c 8.3341(9)
_cell_measurement_reflns_used 9357
_cell_measurement_temperature 100(2)
_cell_measurement_theta_max 28.39
_cell_measurement_theta_min 2.66
_cell_volume 3121.2(6)
_computing_cell_refinement 'SAINT v8.37A (Bruker, 2015)'
_computing_data_collection 'Apex3 v2019.11-0 (Bruker, 2019)'
_computing_data_reduction 'SAINT v8.37A (Bruker, 2015)'
_computing_molecular_graphics 'Olex2 1.5-dev (Dolomanov et al., 2009)'
_computing_publication_material 'Olex2 1.5-dev (Dolomanov et al., 2009)'
_computing_structure_refinement 'SHELXL 2018/3 (Sheldrick, 2015)'
_computing_structure_solution 'olex2.solve (Bourhis et al., 2015)'
_diffrn_ambient_temperature 100.00
_diffrn_measured_fraction_theta_full 0.992
_diffrn_measured_fraction_theta_max 0.993
_diffrn_measurement_device_type 'Bruker APEX-II CCD'
_diffrn_measurement_method '\f and \w scans'
_diffrn_radiation_monochromator graphite
_diffrn_radiation_type MoK\a
_diffrn_radiation_wavelength 0.71073
_diffrn_reflns_av_R_equivalents 0.1044
_diffrn_reflns_av_unetI/netI 0.0475
_diffrn_reflns_Laue_measured_fraction_full 0.992
_diffrn_reflns_Laue_measured_fraction_max 0.993
_diffrn_reflns_limit_h_max 23
_diffrn_reflns_limit_h_min -19
_diffrn_reflns_limit_k_max 24
_diffrn_reflns_limit_k_min -24
_diffrn_reflns_limit_l_max 10
_diffrn_reflns_limit_l_min -10
_diffrn_reflns_number 39073
_diffrn_reflns_point_group_measured_fraction_full 0.992
_diffrn_reflns_point_group_measured_fraction_max 0.993
_diffrn_reflns_theta_full 25.242
_diffrn_reflns_theta_max 26.000
_diffrn_reflns_theta_min 2.977
_diffrn_source 'fine-focus sealed tube'
_exptl_absorpt_coefficient_mu 0.063
_exptl_absorpt_correction_T_max 0.7457
_exptl_absorpt_correction_T_min 0.4366
_exptl_absorpt_correction_type multi-scan
_exptl_absorpt_process_details
'SADABS-2014/5 (Bruker,2014/5) was used for absorption correction. wR2(int) was 0.1698 before and 0.1139 after correction. The Ratio of minimum to maximum transmission is 0.5855. The \l/2 correction factor is Not present.'
_exptl_crystal_colour colourless
_exptl_crystal_colour_primary colourless
_exptl_crystal_density_diffrn 1.121
_exptl_crystal_description needle
_exptl_crystal_F_000 1160
_exptl_crystal_size_max 0.12
_exptl_crystal_size_mid 0.09
_exptl_crystal_size_min 0.05
_refine_diff_density_max 0.331
_refine_diff_density_min -0.265
_refine_diff_density_rms 0.051
_refine_ls_extinction_method none
_refine_ls_goodness_of_fit_ref 1.094
_refine_ls_hydrogen_treatment mixed
_refine_ls_matrix_type full
_refine_ls_number_parameters 224
_refine_ls_number_reflns 3145
_refine_ls_number_restraints 0
_refine_ls_restrained_S_all 1.094
_refine_ls_R_factor_all 0.0771
_refine_ls_R_factor_gt 0.0649
_refine_ls_shift/su_max 0.000
_refine_ls_shift/su_mean 0.000
_refine_ls_structure_factor_coef Fsqd
_refine_ls_weighting_details 'w=1/[\s^2^(Fo^2^)+(0.0746P)^2^+2.3941P] where P=(Fo^2^+2Fc^2^)/3'
_refine_ls_weighting_scheme calc
_refine_ls_wR_factor_gt 0.1609
_refine_ls_wR_factor_ref 0.1717
_reflns_Friedel_coverage 0.000
_reflns_number_gt 2601
_reflns_number_total 3145
_reflns_threshold_expression 'I > 2\s(I)'
_cod_data_source_file d2dt01707e2.cif
_cod_data_source_block mo_gk_phsi_0ma_a
_cod_database_code 7711058
_shelx_shelxl_version_number 2018/3
_shelx_space_group_comment
;
The symmetry employed for this shelxl refinement is uniquely defined
by the following loop, which should always be used as a source of
symmetry information in preference to the above space-group names.
They are only intended as comments.
;
_shelx_estimated_absorpt_t_max 0.997
_shelx_estimated_absorpt_t_min 0.992
_olex2_refinement_description
;
1. Fixed Uiso
 At 1.2 times of:
  All C(H) groups, All C(H,H) groups
 At 1.5 times of:
  All C(H,H,H) groups
2. Others
 Fixed Sof: C14(0.5) H14(0.5) C20(0.5) H20A(0.5) H20B(0.5) C16(0.5) H16A(0.5)
 H16B(0.5) C19(0.5) H19A(0.5) H19B(0.5) C17(0.5) H17A(0.5) H17B(0.5) C18B(0.5)
 H18A(0.5) H18B(0.5) C15(0.5) H15(0.5) C18(0.5) H18C(0.5) H18D(0.5) H1(0.5)
 Fixed Uiso: H1(0.03)
3.a Ternary CH refined with riding coordinates:
 C7(H7), C10(H10), C14(H14), C15(H15)
3.b Secondary CH2 refined with riding coordinates:
 C22(H22A,H22B), C21(H21A,H21B), C20(H20A,H20B), C16(H16A,H16B), C19(H19A,
 H19B), C17(H17A,H17B), C18B(H18A,H18B), C18(H18C,H18D)
3.c Aromatic/amide H refined with riding coordinates:
 C5(H5), C3(H3), C4(H4)
3.d Idealised Me refined as rotating group:
 C12(H12A,H12B,H12C), C9(H9A,H9B,H9C), C11(H11A,H11B,H11C), C8(H8A,H8B,H8C)
;
_olex2_submission_special_instructions 'No special instructions were received'

loop_
_space_group_symop_operation_xyz
'x, y, z'
'-x+1/2, -y, z+1/2'
'-x, y+1/2, -z'
'x+1/2, -y+1/2, -z+1/2'
'-x, -y, -z'
'x-1/2, y, -z-1/2'
'x, -y-1/2, z'
'-x-1/2, y-1/2, z-1/2'

loop_
_atom_site_label
_atom_site_type_symbol
_atom_site_fract_x
_atom_site_fract_y
_atom_site_fract_z
_atom_site_U_iso_or_equiv
_atom_site_adp_type
_atom_site_occupancy
_atom_site_site_symmetry_order
_atom_site_calc_flag
_atom_site_refinement_flags_posn
_atom_site_refinement_flags_adp
_atom_site_refinement_flags_occupancy
_atom_site_disorder_assembly
_atom_site_disorder_group
N1 N 0.66953(8) 0.30870(7) 0.65540(16) 0.0158(3) Uani 1 1 d . . . . .
C13 C 0.64752(12) 0.250000 0.5858(3) 0.0147(5) Uani 1 2 d S T P A .
C6 C 0.70303(9) 0.39611(9) 0.4592(2) 0.0202(4) Uani 1 1 d . . . . .
C1 C 0.65934(9) 0.37587(9) 0.5853(2) 0.0172(4) Uani 1 1 d . . . . .
C22 C 0.76161(14) 0.250000 0.8056(3) 0.0238(6) Uani 1 2 d S T P . .
H22A H 0.788777 0.250000 0.906690 0.029 Uiso 1 2 calc R U P . .
H22B H 0.794590 0.250001 0.714213 0.029 Uiso 1 2 calc R U P . .
C7 C 0.75980(10) 0.35038(10) 0.3935(2) 0.0265(5) Uani 1 1 d . . . . .
H7 H 0.749828 0.302641 0.430044 0.032 Uiso 1 1 calc R U . . .
C2 C 0.61286(10) 0.42113(9) 0.6583(2) 0.0219(4) Uani 1 1 d . . . . .
C5 C 0.69585(11) 0.46236(10) 0.4005(2) 0.0271(5) Uani 1 1 d . . . . .
H5 H 0.724108 0.477016 0.313399 0.033 Uiso 1 1 calc R U . . .
C21 C 0.71505(10) 0.31149(10) 0.7982(2) 0.0233(4) Uani 1 1 d . . . . .
H21A H 0.685926 0.313492 0.896214 0.028 Uiso 1 1 calc R U . . .
H21B H 0.743913 0.353467 0.794212 0.028 Uiso 1 1 calc R U . . .
C3 C 0.60794(11) 0.48709(10) 0.5952(3) 0.0298(5) Uani 1 1 d . . . . .
H3 H 0.576186 0.518773 0.641524 0.036 Uiso 1 1 calc R U . . .
C10 C 0.57040(10) 0.40247(10) 0.8053(2) 0.0262(5) Uani 1 1 d . . . . .
H10 H 0.573993 0.351864 0.821079 0.031 Uiso 1 1 calc R U . . .
C4 C 0.64839(11) 0.50696(10) 0.4669(3) 0.0328(5) Uani 1 1 d . . . . .
H4 H 0.643506 0.551726 0.423874 0.039 Uiso 1 1 calc R U . . .
C12 C 0.49347(12) 0.42051(12) 0.7895(3) 0.0378(6) Uani 1 1 d . . . . .
H12A H 0.488388 0.470227 0.779563 0.057 Uiso 1 1 calc R U . . .
H12B H 0.468291 0.404639 0.884834 0.057 Uiso 1 1 calc R U . . .
H12C H 0.474177 0.398284 0.693869 0.057 Uiso 1 1 calc R U . . .
C9 C 0.83055(12) 0.37113(14) 0.4619(3) 0.0463(6) Uani 1 1 d . . . . .
H9A H 0.843520 0.416316 0.420525 0.069 Uiso 1 1 calc R U . . .
H9B H 0.865849 0.337510 0.429837 0.069 Uiso 1 1 calc R U . . .
H9C H 0.827741 0.372883 0.579217 0.069 Uiso 1 1 calc R U . . .
C11 C 0.60063(13) 0.43733(11) 0.9546(3) 0.0376(6) Uani 1 1 d . . . . .
H11A H 0.650935 0.428616 0.960212 0.056 Uiso 1 1 calc R U . . .
H11B H 0.577959 0.418939 1.050773 0.056 Uiso 1 1 calc R U . . .
H11C H 0.592338 0.486739 0.948299 0.056 Uiso 1 1 calc R U . . .
C8 C 0.76295(13) 0.34967(15) 0.2113(3) 0.0460(7) Uani 1 1 d . . . . .
H8A H 0.717737 0.335134 0.168209 0.069 Uiso 1 1 calc R U . . .
H8B H 0.799265 0.317716 0.176051 0.069 Uiso 1 1 calc R U . . .
H8C H 0.773899 0.395715 0.172059 0.069 Uiso 1 1 calc R U . . .
B1 B 0.59903(15) 0.250000 0.4231(3) 0.0250(7) Uani 1 2 d S T P . .
C14 C 0.57355(19) 0.19602(19) 0.3040(4) 0.0199(8) Uani 0.5 1 d . . P A -1
H14 H 0.613248 0.164262 0.281214 0.024 Uiso 0.5 1 calc R U P A -1
C20 C 0.47349(17) 0.2524(10) 0.5436(4) 0.0295(12) Uani 0.5 1 d . . P A -1
H20A H 0.431838 0.279876 0.571646 0.035 Uiso 0.5 1 calc R U P A -1
H20B H 0.493471 0.234345 0.644608 0.035 Uiso 0.5 1 calc R U P A -1
C16 C 0.5007(4) 0.3324(3) 0.3096(7) 0.0262(13) Uani 0.5 1 d . . P A -1
H16A H 0.532076 0.371146 0.284395 0.031 Uiso 0.5 1 calc R U P A -1
H16B H 0.453725 0.351642 0.330168 0.031 Uiso 0.5 1 calc R U P A -1
C19 C 0.4507(2) 0.1918(2) 0.4376(5) 0.0300(9) Uani 0.5 1 d . . P A -1
H19A H 0.422502 0.159903 0.503239 0.036 Uiso 0.5 1 calc R U P A -1
H19B H 0.420491 0.209268 0.350339 0.036 Uiso 0.5 1 calc R U P A -1
C17 C 0.4962(2) 0.2861(2) 0.1608(4) 0.0254(8) Uani 0.5 1 d . . P A -1
H17A H 0.450844 0.261886 0.162672 0.030 Uiso 0.5 1 calc R U P A -1
H17B H 0.496875 0.315405 0.063868 0.030 Uiso 0.5 1 calc R U P A -1
C18B C 0.5545(2) 0.23301(17) 0.1461(4) 0.0232(11) Uani 0.5 1 d . . P A -1
H18A H 0.596750 0.256005 0.104307 0.028 Uiso 0.5 1 calc R U P A -1
H18B H 0.540167 0.198262 0.066115 0.028 Uiso 0.5 1 calc R U P A -1
C15 C 0.52657(18) 0.29844(19) 0.4645(4) 0.0195(7) Uani 0.5 1 d . . P A -1
H15 H 0.539984 0.335142 0.542189 0.023 Uiso 0.5 1 calc R U P A -1
C18 C 0.5113(4) 0.1527(4) 0.3640(8) 0.0298(14) Uani 0.5 1 d . . P A -1
H18C H 0.493297 0.125734 0.272457 0.036 Uiso 0.5 1 calc R U P A -1
H18D H 0.528968 0.119894 0.444846 0.036 Uiso 0.5 1 calc R U P A -1
H1 H 0.633(2) 0.293(2) 0.349(5) 0.030 Uiso 0.5 1 d . U P B -1

loop_
_atom_site_aniso_label
_atom_site_aniso_U_11
_atom_site_aniso_U_22
_atom_site_aniso_U_33
_atom_site_aniso_U_23
_atom_site_aniso_U_13
_atom_site_aniso_U_12
N1 0.0167(7) 0.0170(8) 0.0138(7) -0.0003(5) -0.0013(5) -0.0001(6)
C13 0.0130(11) 0.0160(12) 0.0150(11) 0.000 0.0040(9) 0.000
C6 0.0199(9) 0.0207(9) 0.0199(8) -0.0001(7) -0.0015(7) -0.0052(7)
C1 0.0182(9) 0.0148(9) 0.0186(8) 0.0003(7) -0.0022(7) -0.0014(7)
C22 0.0206(13) 0.0276(14) 0.0231(13) 0.000 -0.0063(10) 0.000
C7 0.0261(10) 0.0241(10) 0.0293(10) -0.0005(8) 0.0086(8) -0.0046(8)
C2 0.0208(9) 0.0187(9) 0.0264(9) -0.0013(7) 0.0010(7) -0.0014(7)
C5 0.0308(11) 0.0252(10) 0.0254(10) 0.0045(8) 0.0019(8) -0.0058(9)
C21 0.0263(10) 0.0241(10) 0.0194(9) -0.0019(7) -0.0072(7) -0.0020(8)
C3 0.0292(11) 0.0186(9) 0.0418(11) 0.0007(8) 0.0039(9) 0.0047(8)
C10 0.0292(11) 0.0197(9) 0.0298(10) -0.0035(8) 0.0095(8) 0.0008(8)
C4 0.0368(12) 0.0192(10) 0.0423(12) 0.0094(9) -0.0014(9) -0.0015(9)
C12 0.0335(12) 0.0326(12) 0.0472(13) -0.0053(10) 0.0153(10) 0.0067(10)
C9 0.0245(12) 0.0637(17) 0.0508(14) -0.0073(12) 0.0016(10) 0.0055(11)
C11 0.0484(14) 0.0322(11) 0.0321(11) -0.0101(9) 0.0131(10) -0.0048(10)
C8 0.0380(13) 0.0697(18) 0.0304(12) -0.0110(11) 0.0118(10) -0.0035(12)
B1 0.0120(13) 0.0456(19) 0.0176(13) 0.000 -0.0005(11) 0.000
C14 0.0213(19) 0.0208(18) 0.0176(17) -0.0002(14) -0.0030(14) -0.0015(15)
C20 0.0185(14) 0.042(3) 0.0277(16) -0.015(7) 0.0034(12) -0.009(7)
C16 0.023(3) 0.028(3) 0.027(3) 0.002(2) 0.000(2) 0.004(2)
C19 0.0196(19) 0.040(2) 0.030(2) 0.0055(18) -0.0017(16) -0.0133(18)
C17 0.0202(19) 0.030(2) 0.0259(18) 0.0023(16) -0.0064(15) 0.0027(17)
C18B 0.0277(18) 0.027(3) 0.0155(14) -0.0017(12) -0.0057(12) 0.0014(15)
C15 0.0161(17) 0.0227(17) 0.0197(16) -0.0022(14) -0.0013(13) 0.0009(15)
C18 0.029(3) 0.031(3) 0.030(4) 0.002(2) -0.008(2) -0.016(2)

loop_
_atom_type_symbol
_atom_type_description
_atom_type_scat_dispersion_real
_atom_type_scat_dispersion_imag
_atom_type_scat_source
C C 0.0033 0.0016 'International Tables Vol C Tables 4.2.6.8 and 6.1.1.4'
H H 0.0000 0.0000 'International Tables Vol C Tables 4.2.6.8 and 6.1.1.4'
B B 0.0013 0.0007 'International Tables Vol C Tables 4.2.6.8 and 6.1.1.4'
N N 0.0061 0.0033 'International Tables Vol C Tables 4.2.6.8 and 6.1.1.4'

loop_
_geom_angle_atom_site_label_1
_geom_angle_atom_site_label_2
_geom_angle_atom_site_label_3
_geom_angle
_geom_angle_site_symmetry_1
_geom_angle_site_symmetry_3
_geom_angle_publ_flag
C13 N1 C1 123.56(14) . . ?
C13 N1 C21 124.13(15) . . ?
C1 N1 C21 111.78(13) . . ?
N1 C13 N1 116.0(2) . 7_565 ?
N1 C13 B1 122.00(10) . . ?
N1 C13 B1 122.00(10) 7_565 . ?
C1 C6 C7 122.39(16) . . ?
C5 C6 C1 117.87(17) . . ?
C5 C6 C7 119.63(17) . . ?
C6 C1 N1 118.51(15) . . ?
C2 C1 N1 118.95(15) . . ?
C2 C1 C6 122.01(16) . . ?
H22A C22 H22B 108.6 . . ?
C21 C22 H22A 110.4 7_565 . ?
C21 C22 H22A 110.4 . . ?
C21 C22 H22B 110.4 7_565 . ?
C21 C22 H22B 110.4 . . ?
C21 C22 C21 106.7(2) . 7_565 ?
C6 C7 H7 107.7 . . ?
C6 C7 C9 110.31(17) . . ?
C6 C7 C8 113.36(18) . . ?
C9 C7 H7 107.7 . . ?
C8 C7 H7 107.7 . . ?
C8 C7 C9 109.90(18) . . ?
C1 C2 C3 117.67(17) . . ?
C1 C2 C10 122.90(17) . . ?
C3 C2 C10 119.39(17) . . ?
C6 C5 H5 119.5 . . ?
C4 C5 C6 120.92(18) . . ?
C4 C5 H5 119.5 . . ?
N1 C21 C22 110.83(16) . . ?
N1 C21 H21A 109.5 . . ?
N1 C21 H21B 109.5 . . ?
C22 C21 H21A 109.5 . . ?
C22 C21 H21B 109.5 . . ?
H21A C21 H21B 108.1 . . ?
C2 C3 H3 119.5 . . ?
C4 C3 C2 121.01(19) . . ?
C4 C3 H3 119.5 . . ?
C2 C10 H10 107.9 . . ?
C2 C10 C12 113.22(17) . . ?
C2 C10 C11 110.27(16) . . ?
C12 C10 H10 107.9 . . ?
C12 C10 C11 109.49(17) . . ?
C11 C10 H10 107.9 . . ?
C5 C4 C3 120.38(18) . . ?
C5 C4 H4 119.8 . . ?
C3 C4 H4 119.8 . . ?
C10 C12 H12A 109.5 . . ?
C10 C12 H12B 109.5 . . ?
C10 C12 H12C 109.5 . . ?
H12A C12 H12B 109.5 . . ?
H12A C12 H12C 109.5 . . ?
H12B C12 H12C 109.5 . . ?
C7 C9 H9A 109.5 . . ?
C7 C9 H9B 109.5 . . ?
C7 C9 H9C 109.5 . . ?
H9A C9 H9B 109.5 . . ?
H9A C9 H9C 109.5 . . ?
H9B C9 H9C 109.5 . . ?
C10 C11 H11A 109.5 . . ?
C10 C11 H11B 109.5 . . ?
C10 C11 H11C 109.5 . . ?
H11A C11 H11B 109.5 . . ?
H11A C11 H11C 109.5 . . ?
H11B C11 H11C 109.5 . . ?
C7 C8 H8A 109.5 . . ?
C7 C8 H8B 109.5 . . ?
C7 C8 H8C 109.5 . . ?
H8A C8 H8B 109.5 . . ?
H8A C8 H8C 109.5 . . ?
H8B C8 H8C 109.5 . . ?
C13 B1 C15 106.98(19) . . ?
C13 B1 H1 96(2) . . ?
C14 B1 C13 135.75(16) . . ?
C14 B1 C15 104.6(2) . . ?
C14 B1 H1 109(2) . . ?
C15 B1 H1 99(2) . . ?
B1 C14 H14 108.0 . . ?
B1 C14 C18B 107.8(3) . . ?
B1 C14 C18 114.5(4) . . ?
C18B C14 H14 108.0 . . ?
C18 C14 H14 108.0 . . ?
C18 C14 C18B 110.4(3) . . ?
H20A C20 H20B 107.7 . . ?
C19 C20 H20A 108.9 . . ?
C19 C20 H20B 108.9 . . ?
C15 C20 H20A 108.9 . . ?
C15 C20 H20B 108.9 . . ?
C15 C20 C19 113.5(3) . . ?
H16A C16 H16B 107.4 . . ?
C17 C16 H16A 108.2 . . ?
C17 C16 H16B 108.2 . . ?
C15 C16 H16A 108.2 . . ?
C15 C16 H16B 108.2 . . ?
C15 C16 C17 116.3(5) . . ?
C20 C19 H19A 108.8 . . ?
C20 C19 H19B 108.8 . . ?
H19A C19 H19B 107.7 . . ?
C18 C19 C20 113.6(4) . . ?
C18 C19 H19A 108.8 . . ?
C18 C19 H19B 108.8 . . ?
C16 C17 H17A 108.5 . . ?
C16 C17 H17B 108.5 . . ?
H17A C17 H17B 107.5 . . ?
C18B C17 C16 115.0(4) . . ?
C18B C17 H17A 108.5 . . ?
C18B C17 H17B 108.5 . . ?
C14 C18B H18A 108.5 . . ?
C14 C18B H18B 108.5 . . ?
C17 C18B C14 115.0(3) . . ?
C17 C18B H18A 108.5 . . ?
C17 C18B H18B 108.5 . . ?
H18A C18B H18B 107.5 . . ?
B1 C15 H15 108.5 . . ?
C20 C15 B1 107.7(6) . . ?
C20 C15 C16 114.0(4) . . ?
C20 C15 H15 108.5 . . ?
C16 C15 B1 109.4(3) . . ?
C16 C15 H15 108.5 . . ?
C14 C18 H18C 108.2 . . ?
C14 C18 H18D 108.2 . . ?
C19 C18 C14 116.4(5) . . ?
C19 C18 H18C 108.2 . . ?
C19 C18 H18D 108.2 . . ?
H18C C18 H18D 107.3 . . ?

loop_
_geom_bond_atom_site_label_1
_geom_bond_atom_site_label_2
_geom_bond_distance
_geom_bond_site_symmetry_2
_geom_bond_publ_flag
N1 C13 1.3530(19) . ?
N1 C1 1.450(2) . ?
N1 C21 1.477(2) . ?
C13 B1 1.644(4) . ?
C6 C1 1.401(2) . ?
C6 C7 1.511(3) . ?
C6 C5 1.391(3) . ?
C1 C2 1.395(3) . ?
C22 H22A 0.9900 . ?
C22 H22B 0.9900 . ?
C22 C21 1.498(2) . ?
C22 C21 1.498(2) 7_565 ?
C7 H7 1.0000 . ?
C7 C9 1.526(3) . ?
C7 C8 1.520(3) . ?
C2 C3 1.396(3) . ?
C2 C10 1.515(3) . ?
C5 H5 0.9500 . ?
C5 C4 1.376(3) . ?
C21 H21A 0.9900 . ?
C21 H21B 0.9900 . ?
C3 H3 0.9500 . ?
C3 C4 1.377(3) . ?
C10 H10 1.0000 . ?
C10 C12 1.522(3) . ?
C10 C11 1.532(3) . ?
C4 H4 0.9500 . ?
C12 H12A 0.9800 . ?
C12 H12B 0.9800 . ?
C12 H12C 0.9800 . ?
C9 H9A 0.9800 . ?
C9 H9B 0.9800 . ?
C9 H9C 0.9800 . ?
C11 H11A 0.9800 . ?
C11 H11B 0.9800 . ?
C11 H11C 0.9800 . ?
C8 H8A 0.9800 . ?
C8 H8B 0.9800 . ?
C8 H8C 0.9800 . ?
B1 C14 1.529(4) . ?
B1 C15 1.715(4) . ?
B1 H1 1.23(4) . ?
C14 H14 1.0000 . ?
C14 C18B 1.546(5) . ?
C14 C18 1.545(8) . ?
C20 H20A 0.9900 . ?
C20 H20B 0.9900 . ?
C20 C19 1.540(15) . ?
C20 C15 1.509(12) . ?
C16 H16A 0.9900 . ?
C16 H16B 0.9900 . ?
C16 C17 1.537(7) . ?
C16 C15 1.534(7) . ?
C19 H19A 0.9900 . ?
C19 H19B 0.9900 . ?
C19 C18 1.521(9) . ?
C17 H17A 0.9900 . ?
C17 H17B 0.9900 . ?
C17 C18B 1.529(5) . ?
C18B H18A 0.9900 . ?
C18B H18B 0.9900 . ?
C15 H15 1.0000 . ?
C18 H18C 0.9900 . ?
C18 H18D 0.9900 . ?

loop_
_geom_torsion_atom_site_label_1
_geom_torsion_atom_site_label_2
_geom_torsion_atom_site_label_3
_geom_torsion_atom_site_label_4
_geom_torsion
_geom_torsion_site_symmetry_1
_geom_torsion_site_symmetry_2
_geom_torsion_site_symmetry_3
_geom_torsion_site_symmetry_4
_geom_torsion_publ_flag
N1 C13 B1 C14 170.5(3) . . . . ?
N1 C13 B1 C14 -7.6(5) 7_565 . . . ?
N1 C13 B1 C15 126.2(2) 7_565 . . . ?
N1 C13 B1 C15 -55.8(3) . . . . ?
N1 C1 C2 C3 175.39(16) . . . . ?
N1 C1 C2 C10 -2.1(3) . . . . ?
C13 N1 C1 C6 -77.4(2) . . . . ?
C13 N1 C1 C2 110.7(2) . . . . ?
C13 N1 C21 C22 29.1(3) . . . . ?
C13 B1 C14 C18B -158.3(3) . . . . ?
C13 B1 C14 C18 78.4(5) . . . . ?
C13 B1 C15 C20 -85.7(3) . . . . ?
C13 B1 C15 C16 149.9(3) . . . . ?
C6 C1 C2 C3 3.8(3) . . . . ?
C6 C1 C2 C10 -173.69(17) . . . . ?
C6 C5 C4 C3 1.3(3) . . . . ?
C1 N1 C13 N1 171.16(12) . . . 7_565 ?
C1 N1 C13 B1 -7.0(3) . . . . ?
C1 N1 C21 C22 -142.78(17) . . . . ?
C1 C6 C7 C9 -100.2(2) . . . . ?
C1 C6 C7 C8 136.1(2) . . . . ?
C1 C6 C5 C4 1.4(3) . . . . ?
C1 C2 C3 C4 -1.0(3) . . . . ?
C1 C2 C10 C12 -131.72(19) . . . . ?
C1 C2 C10 C11 105.2(2) . . . . ?
C7 C6 C1 N1 0.4(2) . . . . ?
C7 C6 C1 C2 172.04(17) . . . . ?
C7 C6 C5 C4 -174.75(18) . . . . ?
C2 C3 C4 C5 -1.5(3) . . . . ?
C5 C6 C1 N1 -175.67(15) . . . . ?
C5 C6 C1 C2 -4.0(3) . . . . ?
C5 C6 C7 C9 75.8(2) . . . . ?
C5 C6 C7 C8 -47.9(2) . . . . ?
C21 N1 C13 N1 0.3(3) . . . 7_565 ?
C21 N1 C13 B1 -177.86(18) . . . . ?
C21 N1 C1 C6 94.50(18) . . . . ?
C21 N1 C1 C2 -77.38(19) . . . . ?
C21 C22 C21 N1 -54.7(3) 7_565 . . . ?
C3 C2 C10 C12 50.8(2) . . . . ?
C3 C2 C10 C11 -72.2(2) . . . . ?
C10 C2 C3 C4 176.62(19) . . . . ?
B1 C14 C18B C17 -61.2(4) . . . . ?
B1 C14 C18 C19 47.6(5) . . . . ?
C14 B1 C15 C20 62.9(3) . . . . ?
C14 B1 C15 C16 -61.5(4) . . . . ?
C20 C19 C18 C14 -39.5(7) . . . . ?
C16 C17 C18B C14 42.7(5) . . . . ?
C19 C20 C15 B1 -60.4(7) . . . . ?
C19 C20 C15 C16 61.1(10) . . . . ?
C17 C16 C15 B1 45.9(6) . . . . ?
C17 C16 C15 C20 -74.7(8) . . . . ?
C18B C14 C18 C19 -74.2(5) . . . . ?
C15 B1 C14 C18B 67.3(3) . . . . ?
C15 B1 C14 C18 -56.0(4) . . . . ?
C15 C20 C19 C18 48.9(10) . . . . ?
C15 C16 C17 C18B -36.9(6) . . . . ?
C18 C14 C18B C17 64.6(5) . . . . ?
